data_4073499
loop_
_publ_author_name
'Cai, Shuyi'
'Jin, Guo-Xin'

_publ_section_title
;
 Trinuclear Rh2M Complexes (M = Ni, Pd) Bridged by Butyl Selenolato and
 Carborane Diselenolato Ligands
;
_journal_issue 22
_journal_name_full Organometallics
_journal_page_first 5442
_journal_paper_doi 10.1021/om7004035
_journal_volume 26
_journal_year 2007
_chemical_formula_sum 'C33 H70 B20 Cl2 Pd Rh2 Se6'
_chemical_formula_weight 1539.97
_chemical_name_systematic
; 
 ? 
;
_space_group_IT_number 15
_symmetry_cell_setting monoclinic
_symmetry_space_group_name_Hall '-C 2yc'
_symmetry_space_group_name_H-M 'C 1 2/c 1'
_atom_sites_solution_hydrogens geom
_atom_sites_solution_primary direct
_atom_sites_solution_secondary difmap
_audit_creation_method SHELXL-97
_cell_angle_alpha 90.00
_cell_angle_beta 101.274(4)
_cell_angle_gamma 90.00
_cell_formula_units_Z 4
_cell_length_a 11.421(3)
_cell_length_b 21.371(7)
_cell_length_c 24.034(6)
_cell_measurement_reflns_used 616
_cell_measurement_temperature 293(2)
_cell_measurement_theta_max 20.365
_cell_measurement_theta_min 2.444
_cell_volume 5753(3)
_computing_cell_refinement 'Bruker SMART'
_computing_data_collection 'Bruker SMART'
_computing_data_reduction 'Bruker SHELXTL'
_computing_molecular_graphics 'Bruker SHELXTL'
_computing_publication_material 'Bruker SHELXTL'
_computing_structure_refinement 'SHELXL-97 (Sheldrick, 1997)'
_computing_structure_solution 'SHELXS-97 (Sheldrick, 1990)'
_diffrn_ambient_temperature 293(2)
_diffrn_measured_fraction_theta_full 0.999
_diffrn_measured_fraction_theta_max 0.999
_diffrn_measurement_device_type 'CCD area detector'
_diffrn_measurement_method 'phi and omega scans'
_diffrn_radiation_monochromator graphite
_diffrn_radiation_source 'fine-focus sealed tube'
_diffrn_radiation_type MoK\a
_diffrn_radiation_wavelength 0.71073
_diffrn_reflns_av_R_equivalents 0.0710
_diffrn_reflns_av_sigmaI/netI 0.1712
_diffrn_reflns_limit_h_max 13
_diffrn_reflns_limit_h_min -13
_diffrn_reflns_limit_k_max 12
_diffrn_reflns_limit_k_min -25
_diffrn_reflns_limit_l_max 28
_diffrn_reflns_limit_l_min -28
_diffrn_reflns_number 10934
_diffrn_reflns_theta_full 25.01
_diffrn_reflns_theta_max 25.01
_diffrn_reflns_theta_min 1.73
_diffrn_standards_decay_% 4.16
_exptl_absorpt_coefficient_mu 4.791
_exptl_absorpt_correction_T_max 0.7005
_exptl_absorpt_correction_T_min 0.6458
_exptl_absorpt_correction_type multi-scan
_exptl_absorpt_process_details sadabs
_exptl_crystal_density_diffrn 1.778
_exptl_crystal_density_method 'not measured'
_exptl_crystal_F_000 2968
_exptl_crystal_size_max 0.10
_exptl_crystal_size_mid 0.10
_exptl_crystal_size_min 0.08
_refine_diff_density_max 0.730
_refine_diff_density_min -0.406
_refine_diff_density_rms 0.089
_refine_ls_extinction_method none
_refine_ls_goodness_of_fit_ref 0.639
_refine_ls_hydrogen_treatment mixed
_refine_ls_matrix_type full
_refine_ls_number_parameters 306
_refine_ls_number_reflns 5080
_refine_ls_number_restraints 0
_refine_ls_restrained_S_all 0.639
_refine_ls_R_factor_all 0.1219
_refine_ls_R_factor_gt 0.0384
_refine_ls_shift/su_max 0.002
_refine_ls_shift/su_mean 0.000
_refine_ls_structure_factor_coef Fsqd
_refine_ls_weighting_details 'calc w=1/[\s^2^(Fo^2^)+(0.0135P)^2^+0.0000P] where P=(Fo^2^+2Fc^2^)/3'
_refine_ls_weighting_scheme calc
_refine_ls_wR_factor_gt 0.0564
_refine_ls_wR_factor_ref 0.0665
_reflns_number_gt 1987
_reflns_number_total 5080
_reflns_threshold_expression >2sigma(I)
_cod_data_source_file om7004035-file004.cif
_cod_data_source_block f51219c
_cod_depositor_comments
;
The following automatic conversions were performed:

'_symmetry_cell_setting' value 'Monoclinic' changed to 'monoclinic'
according to /home/saulius/struct/CIF-dictionaries/cif_core.dic
dictionary named 'cif_core.dic' version 2.4.1 from 2010-06-29.

Automatic conversion script
Id: cif_fix_values 1715 2011-07-08 13:25:40Z adriana 
;
_cod_original_sg_symbol_H-M C2/c
_cod_database_code 4073499

loop_
_symmetry_equiv_pos_as_xyz
'x, y, z'
'x, -y, z+1/2'
'x+1/2, y+1/2, z'
'x+1/2, -y+1/2, z+1/2'
'-x, -y, -z'
'-x, y, -z-1/2'
'-x+1/2, -y+1/2, -z'
'-x+1/2, y+1/2, -z-1/2'

loop_
_atom_site_label
_atom_site_type_symbol
_atom_site_fract_x
_atom_site_fract_y
_atom_site_fract_z
_atom_site_U_iso_or_equiv
_atom_site_adp_type
_atom_site_occupancy
_atom_site_symmetry_multiplicity
_atom_site_calc_flag
_atom_site_refinement_flags
Pd1 Pd 1.0000 0.17258(4) 0.2500 0.0451(3) Uani 1 2 d S
Rh1 Rh 1.03586(5) 0.18010(3) 0.10185(2) 0.04641(19) Uani 1 1 d .
Se1 Se 1.01856(7) 0.09869(4) 0.17266(3) 0.0447(2) Uani 1 1 d .
Se2 Se 0.81793(7) 0.18190(5) 0.06792(3) 0.0681(3) Uani 1 1 d .
Se3 Se 1.03120(8) 0.25089(4) 0.18221(3) 0.0616(3) Uani 1 1 d .
C1 C 0.8563(7) 0.0667(3) 0.1477(3) 0.050(2) Uani 1 1 d .
C2 C 0.7654(7) 0.1041(4) 0.0983(3) 0.054(2) Uani 1 1 d .
C3 C 0.8858(8) 0.2981(4) 0.1722(3) 0.088(3) Uani 1 1 d .
H3A H 0.8185 0.2706 0.1592 0.106 Uiso 1 1 calc R
H3B H 0.8769 0.3159 0.2083 0.106 Uiso 1 1 calc R
C4 C 0.8860(10) 0.3499(5) 0.1296(4) 0.121(4) Uani 1 1 d .
H4A H 0.9638 0.3698 0.1370 0.145 Uiso 1 1 calc R
H4B H 0.8740 0.3317 0.0920 0.145 Uiso 1 1 calc R
C5 C 0.7964(10) 0.3970(5) 0.1303(4) 0.124(4) Uani 1 1 d .
H5A H 0.7191 0.3765 0.1250 0.148 Uiso 1 1 calc R
H5B H 0.7954 0.4246 0.0982 0.148 Uiso 1 1 calc R
C6 C 0.8113(10) 0.4355(4) 0.1823(4) 0.143(5) Uani 1 1 d .
H6A H 0.7972 0.4102 0.2134 0.214 Uiso 1 1 calc R
H6B H 0.7554 0.4695 0.1764 0.214 Uiso 1 1 calc R
H6C H 0.8911 0.4518 0.1910 0.214 Uiso 1 1 calc R
C7 C 1.2219(7) 0.1738(6) 0.0997(3) 0.067(3) Uani 1 1 d .
C8 C 1.1653(9) 0.1275(5) 0.0614(4) 0.070(3) Uani 1 1 d .
C9 C 1.0832(8) 0.1571(5) 0.0193(4) 0.066(3) Uani 1 1 d .
C10 C 1.0919(9) 0.2230(5) 0.0296(4) 0.069(3) Uani 1 1 d .
C11 C 1.1827(10) 0.2323(5) 0.0773(5) 0.075(3) Uani 1 1 d .
C12 C 1.3233(7) 0.1600(5) 0.1507(4) 0.142(5) Uani 1 1 d .
H12A H 1.3982 0.1726 0.1418 0.214 Uiso 1 1 calc R
H12B H 1.3253 0.1159 0.1588 0.214 Uiso 1 1 calc R
H12C H 1.3096 0.1827 0.1832 0.214 Uiso 1 1 calc R
C13 C 1.1867(8) 0.0579(4) 0.0674(4) 0.118(4) Uani 1 1 d .
H13A H 1.1219 0.0360 0.0440 0.177 Uiso 1 1 calc R
H13B H 1.1918 0.0459 0.1063 0.177 Uiso 1 1 calc R
H13C H 1.2601 0.0476 0.0557 0.177 Uiso 1 1 calc R
C14 C 1.0038(8) 0.1288(5) -0.0306(3) 0.143(5) Uani 1 1 d .
H14A H 0.9734 0.0897 -0.0199 0.215 Uiso 1 1 calc R
H14B H 1.0482 0.1218 -0.0601 0.215 Uiso 1 1 calc R
H14C H 0.9385 0.1567 -0.0442 0.215 Uiso 1 1 calc R
C15 C 1.0324(9) 0.2750(5) -0.0064(4) 0.157(6) Uani 1 1 d .
H15A H 0.9751 0.2948 0.0122 0.236 Uiso 1 1 calc R
H15B H 0.9926 0.2587 -0.0424 0.236 Uiso 1 1 calc R
H15C H 1.0911 0.3051 -0.0123 0.236 Uiso 1 1 calc R
C16 C 1.2355(9) 0.2930(4) 0.1021(4) 0.150(5) Uani 1 1 d .
H16A H 1.2480 0.2911 0.1427 0.225 Uiso 1 1 calc R
H16B H 1.1818 0.3267 0.0886 0.225 Uiso 1 1 calc R
H16C H 1.3105 0.3000 0.0907 0.225 Uiso 1 1 calc R
B3 B 0.7415(8) 0.1054(5) 0.1668(4) 0.062(3) Uani 1 1 d .
H3 H 0.7510 0.1471 0.1941 0.075 Uiso 1 1 calc R
B4 B 0.7820(9) 0.0292(5) 0.1935(4) 0.066(3) Uani 1 1 d .
H4 H 0.8174 0.0211 0.2389 0.079 Uiso 1 1 calc R
B5 B 0.8380(10) -0.0131(4) 0.1399(4) 0.068(3) Uani 1 1 d .
H5 H 0.9098 -0.0480 0.1506 0.082 Uiso 1 1 calc R
B6 B 0.8273(9) 0.0361(4) 0.0802(4) 0.059(3) Uani 1 1 d .
H6 H 0.8924 0.0336 0.0521 0.071 Uiso 1 1 calc R
B7 B 0.6222(9) 0.0955(5) 0.1073(4) 0.074(3) Uani 1 1 d .
H7 H 0.5522 0.1312 0.0960 0.089 Uiso 1 1 calc R
B8 B 0.6315(9) 0.0466(5) 0.1677(4) 0.074(3) Uani 1 1 d .
H8 H 0.5669 0.0500 0.1960 0.089 Uiso 1 1 calc R
B9 B 0.6909(10) -0.0252(6) 0.1510(4) 0.093(4) Uani 1 1 d .
H9 H 0.6652 -0.0693 0.1690 0.111 Uiso 1 1 calc R
B10 B 0.7179(10) -0.0222(6) 0.0805(4) 0.083(4) Uani 1 1 d .
H10 H 0.7103 -0.0632 0.0524 0.099 Uiso 1 1 calc R
B11 B 0.6747(10) 0.0535(5) 0.0554(4) 0.081(4) Uani 1 1 d .
H11 H 0.6383 0.0623 0.0103 0.097 Uiso 1 1 calc R
B12 B 0.5943(11) 0.0147(6) 0.0988(5) 0.104(5) Uani 1 1 d .
H12 H 0.5040 -0.0034 0.0823 0.125 Uiso 1 1 calc R
C17 C 0.5000 0.3531(10) 0.2500 0.264(16) Uani 1 2 d S
Cl1 Cl 0.5703(4) 0.3034(3) 0.21297(19) 0.319(3) Uani 1 1 d .

loop_
_atom_site_aniso_label
_atom_site_aniso_U_11
_atom_site_aniso_U_22
_atom_site_aniso_U_33
_atom_site_aniso_U_23
_atom_site_aniso_U_13
_atom_site_aniso_U_12
Pd1 0.0586(6) 0.0374(6) 0.0421(5) 0.000 0.0172(4) 0.000
Rh1 0.0539(4) 0.0441(4) 0.0451(4) 0.0046(4) 0.0191(3) 0.0001(4)
Se1 0.0544(6) 0.0404(5) 0.0418(5) 0.0023(5) 0.0150(4) 0.0029(5)
Se2 0.0585(6) 0.0708(7) 0.0756(6) 0.0270(6) 0.0143(5) 0.0068(6)
Se3 0.0968(8) 0.0407(5) 0.0544(5) 0.0006(5) 0.0327(5) -0.0043(6)
C1 0.068(6) 0.042(5) 0.040(5) 0.002(4) 0.013(4) 0.000(5)
C2 0.057(6) 0.052(6) 0.050(5) 0.008(5) 0.006(5) 0.002(5)
C3 0.143(9) 0.073(7) 0.059(6) 0.024(6) 0.043(6) 0.022(6)
C4 0.186(12) 0.105(9) 0.087(8) 0.028(7) 0.063(8) 0.070(9)
C5 0.181(13) 0.113(10) 0.079(8) 0.029(8) 0.032(8) 0.042(9)
C6 0.240(14) 0.093(9) 0.101(9) -0.023(8) 0.048(9) 0.045(9)
C7 0.069(7) 0.077(7) 0.059(6) -0.009(7) 0.024(5) -0.012(7)
C8 0.091(8) 0.071(8) 0.063(7) 0.016(7) 0.051(6) 0.020(7)
C9 0.063(7) 0.093(9) 0.051(6) -0.002(6) 0.035(5) -0.005(6)
C10 0.063(7) 0.097(9) 0.054(7) 0.035(7) 0.030(5) 0.028(7)
C11 0.089(8) 0.054(7) 0.100(9) -0.002(7) 0.063(7) -0.021(7)
C12 0.048(7) 0.250(15) 0.125(9) 0.040(9) 0.008(6) 0.029(8)
C13 0.162(10) 0.067(8) 0.153(10) 0.017(8) 0.101(8) 0.037(7)
C14 0.112(9) 0.264(16) 0.063(7) -0.056(9) 0.041(6) -0.061(9)
C15 0.165(11) 0.184(12) 0.158(10) 0.141(10) 0.121(8) 0.110(9)
C16 0.187(12) 0.094(9) 0.211(12) -0.063(9) 0.145(10) -0.077(8)
B3 0.062(7) 0.074(8) 0.055(7) 0.002(6) 0.022(6) -0.005(6)
B4 0.081(8) 0.060(8) 0.057(7) 0.011(6) 0.017(6) -0.019(7)
B5 0.110(10) 0.040(7) 0.056(7) 0.000(6) 0.021(7) -0.002(7)
B6 0.074(8) 0.055(7) 0.050(7) -0.010(6) 0.017(6) -0.021(6)
B7 0.056(8) 0.083(9) 0.081(8) 0.023(8) 0.009(6) 0.006(7)
B8 0.068(8) 0.092(10) 0.059(8) 0.000(7) 0.006(6) -0.026(7)
B9 0.117(11) 0.093(10) 0.069(8) 0.018(8) 0.019(8) -0.054(9)
B10 0.108(10) 0.083(10) 0.059(8) 0.009(7) 0.019(7) -0.029(8)
B11 0.073(9) 0.102(10) 0.060(8) -0.011(8) -0.006(7) -0.029(8)
B12 0.084(10) 0.145(14) 0.076(9) 0.011(10) -0.001(8) -0.053(10)
C17 0.54(5) 0.126(18) 0.17(2) 0.000 0.19(3) 0.000
Cl1 0.199(5) 0.523(11) 0.247(6) 0.038(6) 0.071(4) -0.064(6)

loop_
_atom_type_symbol
_atom_type_description
_atom_type_scat_dispersion_real
_atom_type_scat_dispersion_imag
_atom_type_scat_source
C C 0.0033 0.0016 'International Tables Vol C Tables 4.2.6.8 and 6.1.1.4'
H H 0.0000 0.0000 'International Tables Vol C Tables 4.2.6.8 and 6.1.1.4'
B B 0.0013 0.0007 'International Tables Vol C Tables 4.2.6.8 and 6.1.1.4'
Se Se -0.0929 2.2259 'International Tables Vol C Tables 4.2.6.8 and 6.1.1.4'
Rh Rh -1.1178 0.9187 'International Tables Vol C Tables 4.2.6.8 and 6.1.1.4'
Pd Pd -0.9988 1.0072 'International Tables Vol C Tables 4.2.6.8 and 6.1.1.4'
Cl Cl 0.1484 0.1585 'International Tables Vol C Tables 4.2.6.8 and 6.1.1.4'

loop_
_geom_angle_atom_site_label_1
_geom_angle_atom_site_label_2
_geom_angle_atom_site_label_3
_geom_angle
_geom_angle_site_symmetry_1
_geom_angle_site_symmetry_3
Se3 Pd1 Se3 92.05(6) 6_756 .
Se3 Pd1 Se1 174.04(4) 6_756 .
Se3 Pd1 Se1 83.68(3) . .
Se3 Pd1 Se1 83.68(3) 6_756 6_756
Se3 Pd1 Se1 174.04(4) . 6_756
Se1 Pd1 Se1 100.88(5) . 6_756
C7 Rh1 C10 63.7(3) . .
C7 Rh1 C11 37.7(3) . .
C10 Rh1 C11 37.5(3) . .
C7 Rh1 C9 63.0(3) . .
C10 Rh1 C9 38.1(3) . .
C11 Rh1 C9 62.4(3) . .
C7 Rh1 C8 37.8(3) . .
C10 Rh1 C8 62.5(3) . .
C11 Rh1 C8 62.0(3) . .
C9 Rh1 C8 36.5(3) . .
C7 Rh1 Se3 103.4(3) . .
C10 Rh1 Se3 115.1(3) . .
C11 Rh1 Se3 91.9(3) . .
C9 Rh1 Se3 152.5(3) . .
C8 Rh1 Se3 140.4(3) . .
C7 Rh1 Se2 159.5(2) . .
C10 Rh1 Se2 99.5(3) . .
C11 Rh1 Se2 132.9(3) . .
C9 Rh1 Se2 96.6(3) . .
C8 Rh1 Se2 125.3(3) . .
Se3 Rh1 Se2 94.28(4) . .
C7 Rh1 Se1 100.7(3) . .
C10 Rh1 Se1 157.9(3) . .
C11 Rh1 Se1 135.5(3) . .
C9 Rh1 Se1 121.9(3) . .
C8 Rh1 Se1 95.4(2) . .
Se3 Rh1 Se1 82.84(4) . .
Se2 Rh1 Se1 91.57(4) . .
C1 Se1 Rh1 103.5(2) . .
C1 Se1 Pd1 103.7(2) . .
Rh1 Se1 Pd1 95.63(4) . .
C2 Se2 Rh1 103.1(2) . .
C3 Se3 Pd1 102.2(2) . .
C3 Se3 Rh1 112.1(2) . .
Pd1 Se3 Rh1 97.61(5) . .
C2 C1 B3 62.5(5) . .
C2 C1 B4 111.9(6) . .
B3 C1 B4 63.0(5) . .
C2 C1 B6 61.3(5) . .
B3 C1 B6 115.2(6) . .
B4 C1 B6 113.6(6) . .
C2 C1 B5 111.1(6) . .
B3 C1 B5 115.4(7) . .
B4 C1 B5 62.8(5) . .
B6 C1 B5 61.6(5) . .
C2 C1 Se1 118.9(5) . .
B3 C1 Se1 119.1(5) . .
B4 C1 Se1 121.7(5) . .
B6 C1 Se1 114.7(5) . .
B5 C1 Se1 117.8(6) . .
C1 C2 B11 110.9(6) . .
C1 C2 B7 110.3(6) . .
B11 C2 B7 61.4(6) . .
C1 C2 B6 62.1(5) . .
B11 C2 B6 62.5(5) . .
B7 C2 B6 113.4(7) . .
C1 C2 B3 60.5(5) . .
B11 C2 B3 113.5(7) . .
B7 C2 B3 62.9(5) . .
B6 C2 B3 114.1(6) . .
C1 C2 Se2 119.4(5) . .
B11 C2 Se2 120.6(5) . .
B7 C2 Se2 120.8(6) . .
B6 C2 Se2 117.0(5) . .
B3 C2 Se2 117.5(6) . .
C4 C3 Se3 110.8(7) . .
C4 C3 H3A 109.5 . .
Se3 C3 H3A 109.5 . .
C4 C3 H3B 109.5 . .
Se3 C3 H3B 109.5 . .
H3A C3 H3B 108.1 . .
C5 C4 C3 114.2(9) . .
C5 C4 H4A 108.7 . .
C3 C4 H4A 108.7 . .
C5 C4 H4B 108.7 . .
C3 C4 H4B 108.7 . .
H4A C4 H4B 107.6 . .
C4 C5 C6 115.8(10) . .
C4 C5 H5A 108.3 . .
C6 C5 H5A 108.3 . .
C4 C5 H5B 108.3 . .
C6 C5 H5B 108.3 . .
H5A C5 H5B 107.4 . .
C5 C6 H6A 109.5 . .
C5 C6 H6B 109.5 . .
H6A C6 H6B 109.5 . .
C5 C6 H6C 109.5 . .
H6A C6 H6C 109.5 . .
H6B C6 H6C 109.5 . .
C11 C7 C8 107.6(8) . .
C11 C7 C12 127.7(11) . .
C8 C7 C12 123.9(11) . .
C11 C7 Rh1 73.1(5) . .
C8 C7 Rh1 74.4(5) . .
C12 C7 Rh1 126.1(6) . .
C9 C8 C7 108.2(9) . .
C9 C8 C13 126.2(11) . .
C7 C8 C13 125.6(10) . .
C9 C8 Rh1 71.2(5) . .
C7 C8 Rh1 67.8(5) . .
C13 C8 Rh1 124.4(6) . .
C8 C9 C10 107.9(9) . .
C8 C9 C14 128.5(11) . .
C10 C9 C14 123.4(11) . .
C8 C9 Rh1 72.3(5) . .
C10 C9 Rh1 69.3(5) . .
C14 C9 Rh1 126.7(6) . .
C11 C10 C9 107.2(9) . .
C11 C10 C15 123.4(12) . .
C9 C10 C15 128.8(11) . .
C11 C10 Rh1 72.0(5) . .
C9 C10 Rh1 72.6(5) . .
C15 C10 Rh1 127.5(6) . .
C7 C11 C10 108.6(9) . .
C7 C11 C16 123.1(11) . .
C10 C11 C16 128.4(12) . .
C7 C11 Rh1 69.2(5) . .
C10 C11 Rh1 70.4(5) . .
C16 C11 Rh1 127.0(6) . .
C7 C12 H12A 109.5 . .
C7 C12 H12B 109.5 . .
H12A C12 H12B 109.5 . .
C7 C12 H12C 109.5 . .
H12A C12 H12C 109.5 . .
H12B C12 H12C 109.5 . .
C8 C13 H13A 109.5 . .
C8 C13 H13B 109.5 . .
H13A C13 H13B 109.5 . .
C8 C13 H13C 109.5 . .
H13A C13 H13C 109.5 . .
H13B C13 H13C 109.5 . .
C9 C14 H14A 109.5 . .
C9 C14 H14B 109.5 . .
H14A C14 H14B 109.5 . .
C9 C14 H14C 109.5 . .
H14A C14 H14C 109.5 . .
H14B C14 H14C 109.5 . .
C10 C15 H15A 109.5 . .
C10 C15 H15B 109.5 . .
H15A C15 H15B 109.5 . .
C10 C15 H15C 109.5 . .
H15A C15 H15C 109.5 . .
H15B C15 H15C 109.5 . .
C11 C16 H16A 109.5 . .
C11 C16 H16B 109.5 . .
H16A C16 H16B 109.5 . .
C11 C16 H16C 109.5 . .
H16A C16 H16C 109.5 . .
H16B C16 H16C 109.5 . .
C1 B3 C2 57.0(4) . .
C1 B3 B4 59.2(5) . .
C2 B3 B4 104.6(7) . .
C1 B3 B8 104.2(7) . .
C2 B3 B8 104.1(6) . .
B4 B3 B8 58.9(6) . .
C1 B3 B7 103.7(7) . .
C2 B3 B7 58.0(5) . .
B4 B3 B7 106.6(7) . .
B8 B3 B7 59.7(5) . .
C1 B3 H3 124.6 . .
C2 B3 H3 124.7 . .
B4 B3 H3 122.5 . .
B8 B3 H3 123.5 . .
B7 B3 H3 123.1 . .
C1 B4 B8 104.4(7) . .
C1 B4 B9 104.4(6) . .
B8 B4 B9 60.2(6) . .
C1 B4 B3 57.8(5) . .
B8 B4 B3 60.6(6) . .
B9 B4 B3 108.3(7) . .
C1 B4 B5 58.9(5) . .
B8 B4 B5 108.4(7) . .
B9 B4 B5 60.0(6) . .
B3 B4 B5 107.9(6) . .
C1 B4 H4 125.3 . .
B8 B4 H4 122.0 . .
B9 B4 H4 122.3 . .
B3 B4 H4 121.5 . .
B5 B4 H4 121.3 . .
C1 B5 B6 59.1(5) . .
C1 B5 B9 103.1(7) . .
B6 B5 B9 107.0(7) . .
C1 B5 B10 104.6(7) . .
B6 B5 B10 59.6(5) . .
B9 B5 B10 60.1(6) . .
C1 B5 B4 58.3(5) . .
B6 B5 B4 107.8(7) . .
B9 B5 B4 58.9(6) . .
B10 B5 B4 107.7(8) . .
C1 B5 H5 125.1 . .
B6 B5 H5 121.6 . .
B9 B5 H5 123.5 . .
B10 B5 H5 122.3 . .
B4 B5 H5 121.9 . .
C2 B6 C1 56.6(4) . .
C2 B6 B5 105.4(6) . .
C1 B6 B5 59.3(5) . .
C2 B6 B10 105.7(7) . .
C1 B6 B10 105.7(7) . .
B5 B6 B10 60.8(5) . .
C2 B6 B11 58.5(5) . .
C1 B6 B11 103.5(7) . .
B5 B6 B11 107.8(7) . .
B10 B6 B11 59.8(6) . .
C2 B6 H6 124.2 . .
C1 B6 H6 124.8 . .
B5 B6 H6 121.5 . .
B10 B6 H6 122.1 . .
B11 B6 H6 123.0 . .
C2 B7 B11 59.3(5) . .
C2 B7 B12 104.4(8) . .
B11 B7 B12 59.3(6) . .
C2 B7 B8 105.2(7) . .
B11 B7 B8 108.0(8) . .
B12 B7 B8 59.8(6) . .
C2 B7 B3 59.1(5) . .
B11 B7 B3 108.7(7) . .
B12 B7 B3 107.5(8) . .
B8 B7 B3 60.0(5) . .
C2 B7 H7 124.4 . .
B11 B7 H7 121.3 . .
B12 B7 H7 123.1 . .
B8 B7 H7 122.3 . .
B3 B7 H7 121.3 . .
B4 B8 B9 59.9(6) . .
B4 B8 B12 106.9(8) . .
B9 B8 B12 58.7(6) . .
B4 B8 B7 108.2(7) . .
B9 B8 B7 106.9(8) . .
B12 B8 B7 59.7(6) . .
B4 B8 B3 60.4(5) . .
B9 B8 B3 108.0(8) . .
B12 B8 B3 107.6(7) . .
B7 B8 B3 60.3(5) . .
B4 B8 H8 121.7 . .
B9 B8 H8 122.4 . .
B12 B8 H8 122.7 . .
B7 B8 H8 121.8 . .
B3 B8 H8 121.4 . .
B12 B9 B4 108.6(9) . .
B12 B9 B8 60.9(7) . .
B4 B9 B8 59.9(6) . .
B12 B9 B5 108.0(7) . .
B4 B9 B5 61.2(5) . .
B8 B9 B5 109.2(8) . .
B12 B9 B10 59.7(6) . .
B4 B9 B10 109.7(8) . .
B8 B9 B10 109.4(8) . .
B5 B9 B10 60.4(6) . .
B12 B9 H9 121.8 . .
B4 B9 H9 120.9 . .
B8 B9 H9 120.9 . .
B5 B9 H9 121.2 . .
B10 B9 H9 120.9 . .
B12 B10 B11 59.1(7) . .
B12 B10 B6 106.9(8) . .
B11 B10 B6 60.1(6) . .
B12 B10 B9 58.5(6) . .
B11 B10 B9 105.6(9) . .
B6 B10 B9 106.5(7) . .
B12 B10 B5 106.4(8) . .
B11 B10 B5 107.1(8) . .
B6 B10 B5 59.6(5) . .
B9 B10 B5 59.5(5) . .
B12 B10 H10 122.9 . .
B11 B10 H10 122.5 . .
B6 B10 H10 122.1 . .
B9 B10 H10 123.2 . .
B5 B10 H10 122.3 . .
C2 B11 B12 105.7(7) . .
C2 B11 B7 59.3(5) . .
B12 B11 B7 61.0(7) . .
C2 B11 B10 106.3(7) . .
B12 B11 B10 60.0(6) . .
B7 B11 B10 110.0(8) . .
C2 B11 B6 59.0(5) . .
B12 B11 B6 107.5(8) . .
B7 B11 B6 108.8(7) . .
B10 B11 B6 60.0(6) . .
C2 B11 H11 123.9 . .
B12 B11 H11 122.3 . .
B7 B11 H11 120.2 . .
B10 B11 H11 121.4 . .
B6 B11 H11 121.7 . .
B9 B12 B11 109.6(9) . .
B9 B12 B10 61.7(7) . .
B11 B12 B10 60.9(6) . .
B9 B12 B7 109.0(8) . .
B11 B12 B7 59.6(6) . .
B10 B12 B7 109.5(8) . .
B9 B12 B8 60.4(6) . .
B11 B12 B8 108.8(8) . .
B10 B12 B8 110.7(8) . .
B7 B12 B8 60.5(6) . .
B9 B12 H12 120.7 . .
B11 B12 H12 121.4 . .
B10 B12 H12 119.8 . .
B7 B12 H12 121.5 . .
B8 B12 H12 120.8 . .
Cl1 C17 Cl1 102.0(12) . 6_656

loop_
_geom_bond_atom_site_label_1
_geom_bond_atom_site_label_2
_geom_bond_distance
_geom_bond_site_symmetry_2
Pd1 Se3 2.4102(12) 6_756
Pd1 Se3 2.4102(12) .
Pd1 Se1 2.4795(11) .
Pd1 Se1 2.4795(11) 6_756
Rh1 C7 2.140(8) .
Rh1 C10 2.168(8) .
Rh1 C11 2.189(9) .
Rh1 C9 2.211(8) .
Rh1 C8 2.226(8) .
Rh1 Se3 2.4621(12) .
Rh1 Se2 2.4634(12) .
Rh1 Se1 2.4686(11) .
Se1 C1 1.955(7) .
Se2 C2 1.957(8) .
Se3 C3 1.918(8) .
C1 C2 1.627(9) .
C1 B3 1.688(11) .
C1 B4 1.714(11) .
C1 B6 1.721(10) .
C1 B5 1.725(11) .
C2 B11 1.700(12) .
C2 B7 1.700(11) .
C2 B6 1.709(11) .
C2 B3 1.720(11) .
C3 C4 1.507(10) .
C3 H3A 0.9700 .
C3 H3B 0.9700 .
C4 C5 1.437(11) .
C4 H4A 0.9700 .
C4 H4B 0.9700 .
C5 C6 1.479(10) .
C5 H5A 0.9700 .
C5 H5B 0.9700 .
C6 H6A 0.9600 .
C6 H6B 0.9600 .
C6 H6C 0.9600 .
C7 C11 1.399(11) .
C7 C8 1.417(11) .
C7 C12 1.541(9) .
C8 C9 1.390(10) .
C8 C13 1.509(11) .
C9 C10 1.431(11) .
C9 C14 1.484(10) .
C10 C11 1.402(11) .
C10 C15 1.488(10) .
C11 C16 1.504(11) .
C12 H12A 0.9600 .
C12 H12B 0.9600 .
C12 H12C 0.9600 .
C13 H13A 0.9600 .
C13 H13B 0.9600 .
C13 H13C 0.9600 .
C14 H14A 0.9600 .
C14 H14B 0.9600 .
C14 H14C 0.9600 .
C15 H15A 0.9600 .
C15 H15B 0.9600 .
C15 H15C 0.9600 .
C16 H16A 0.9600 .
C16 H16B 0.9600 .
C16 H16C 0.9600 .
B3 B4 1.777(13) .
B3 B8 1.781(13) .
B3 B7 1.785(12) .
B3 H3 1.1000 .
B4 B8 1.750(13) .
B4 B9 1.750(14) .
B4 B5 1.792(13) .
B4 H4 1.1000 .
B5 B6 1.764(12) .
B5 B9 1.771(14) .
B5 B10 1.786(13) .
B5 H5 1.1000 .
B6 B10 1.765(13) .
B6 B11 1.767(14) .
B6 H6 1.1000 .
B7 B11 1.735(14) .
B7 B12 1.760(15) .
B7 B8 1.775(13) .
B7 H7 1.1000 .
B8 B9 1.755(15) .
B8 B12 1.762(14) .
B8 H8 1.1000 .
B9 B12 1.725(15) .
B9 B10 1.781(14) .
B9 H9 1.1000 .
B10 B12 1.747(15) .
B10 B11 1.761(15) .
B10 H10 1.1000 .
B11 B12 1.730(14) .
B11 H11 1.1000 .
B12 H12 1.1000 .
C17 Cl1 1.686(14) .
C17 Cl1 1.686(14) 6_656
